data_9006648
loop_
_publ_author_name
'Knorr, K.'
'Meschke, M.'
'Winkler, B.'

_publ_section_title
;
 Structural and magnetic properties of Co2Al4Si5O18
 and Mn2Al4Si5O18 cordierite
;
_journal_name_full 'Physics and Chemistry of Minerals'
_journal_page_first 521
_journal_page_last 529
_journal_paper_doi 10.1007/s002690050215
_journal_volume 26
_journal_year 1999
_chemical_formula_structural Mn2Al4Si5O18
_chemical_formula_sum 'Al4 Mn2 O18 Si5'
_space_group_IT_number 66
_symmetry_space_group_name_Hall '-C 2 2c'
_symmetry_space_group_name_H-M 'C c c m'
_cell_angle_alpha 90
_cell_angle_beta 90
_cell_angle_gamma 90
_cell_length_a 17.128
_cell_length_b 9.764
_cell_length_c 9.147
_cell_formula_units_Z 4
_cell_volume 1529.724
_database_code_amcsd 0008230
_exptl_crystal_density_diffrn 2.806
_cod_original_formula_sum 'Mn2 Al4 Si5 O18'
_cod_database_code 9006648
_amcsd_formula_title Mn2Al4Si5O18

loop_
_space_group_symop_operation_xyz
x,y,z
1/2+x,1/2+y,z
x,-y,1/2+z
1/2+x,1/2-y,1/2+z
-x,y,1/2-z
1/2-x,1/2+y,1/2-z
-x,y,1/2+z
1/2-x,1/2+y,1/2+z
x,-y,1/2-z
1/2+x,1/2-y,1/2-z
x,y,-z
1/2+x,1/2+y,-z
-x,-y,z
1/2-x,1/2-y,z
-x,-y,-z
1/2-x,1/2-y,-z

loop_
_atom_site_label
_atom_site_fract_x
_atom_site_fract_y
_atom_site_fract_z
_atom_site_U_iso_or_equiv
Mn 0.33600 0.00000 0.25000 0.01393
AlT11 0.25000 0.25000 0.26200 0.01013
SiT16 0.00000 0.50000 0.25000 0.01013
SiT21 0.18600 0.08600 0.00000 0.01013
SiT23 0.13100 -0.24100 0.00000 0.01013
AlT26 0.04500 0.29900 0.00000 0.01013
O1 0.24380 -0.10540 0.35700 0.01165
O2 0.06040 -0.40660 0.35300 0.01165
O3 -0.17730 -0.30440 0.35800 0.01165
O4 0.04160 -0.24550 0.00000 0.01165
O5 0.11640 0.18800 0.00000 0.01165
O6 0.16490 -0.07600 0.00000 0.01165

loop_
_cod_related_entry_id
_cod_related_entry_database
_cod_related_entry_code
1 AMCSD 0008230
